data_4325624
loop_
_publ_author_name
'Galina V. Romanenko'
'Ksenia Yu. Maryunina'
'Artem S. Bogomyakov'
'Renad Z. Sagdeev'
'Victor I. Ovcharenko'

_publ_section_title
;
 Relationship between the Thermally Induced Reorientations of Aromatic
 Solvate Molecules in Cu(hfac)2- Nitroxide Breathing Crystals and the
 Character of the Magnetic Anomaly
;
_journal_name_full 'Inorganic Chemistry'
_journal_page_first 6597
_journal_page_last 6609
_journal_paper_doi 10.1021/ic200444e
_journal_volume 50
_journal_year 2011
_chemical_formula_sum 'C28 H30 Cu F12 N4 O6'
_chemical_formula_weight 810.10
_chemical_name_systematic
; 
 ? 
;
_space_group_IT_number 2
_symmetry_cell_setting triclinic
_symmetry_space_group_name_Hall '-P 1'
_symmetry_space_group_name_H-M 'P -1'
_atom_sites_solution_hydrogens geom
_atom_sites_solution_primary direct
_atom_sites_solution_secondary difmap
_audit_creation_method SHELXL-97
_cell_angle_alpha 98.938(3)
_cell_angle_beta 105.919(3)
_cell_angle_gamma 101.882(3)
_cell_formula_units_Z 2
_cell_length_a 10.206(2)
_cell_length_b 12.974(3)
_cell_length_c 13.473(3)
_cell_measurement_reflns_used 4526
_cell_measurement_temperature 120(2)
_cell_measurement_theta_max 26.40
_cell_measurement_theta_min 2.34
_cell_volume 1635.7(6)
_computing_cell_refinement 'Bruker SMART'
_computing_data_collection 'Bruker SMART'
_computing_data_reduction 'Bruker SAINT'
_computing_molecular_graphics 'Bruker SHELXTL'
_computing_publication_material 'Bruker SHELXTL'
_computing_structure_refinement 'SHELXL-97 (Sheldrick, 1997)'
_computing_structure_solution 'SHELXS-97 (Sheldrick, 1990)'
_diffrn_ambient_temperature 120(2)
_diffrn_measured_fraction_theta_full 0.971
_diffrn_measured_fraction_theta_max 0.971
_diffrn_measurement_device_type 'CCD area detector'
_diffrn_measurement_method 'phi and omega scans'
_diffrn_radiation_monochromator graphite
_diffrn_radiation_source 'fine-focus sealed tube'
_diffrn_radiation_type MoK\a
_diffrn_radiation_wavelength 0.71073
_diffrn_reflns_av_R_equivalents 0.0347
_diffrn_reflns_av_sigmaI/netI 0.0579
_diffrn_reflns_limit_h_max 12
_diffrn_reflns_limit_h_min -12
_diffrn_reflns_limit_k_max 16
_diffrn_reflns_limit_k_min -15
_diffrn_reflns_limit_l_max 16
_diffrn_reflns_limit_l_min -16
_diffrn_reflns_number 11814
_diffrn_reflns_theta_full 26.51
_diffrn_reflns_theta_max 26.51
_diffrn_reflns_theta_min 2.03
_exptl_absorpt_coefficient_mu 0.784
_exptl_absorpt_correction_type none
_exptl_crystal_colour black
_exptl_crystal_density_diffrn 1.645
_exptl_crystal_description bulk
_exptl_crystal_F_000 822
_refine_diff_density_max 0.870
_refine_diff_density_min -0.491
_refine_diff_density_rms 0.085
_refine_ls_extinction_method none
_refine_ls_goodness_of_fit_ref 1.015
_refine_ls_hydrogen_treatment mixed
_refine_ls_matrix_type fullcycle
_refine_ls_number_parameters 683
_refine_ls_number_reflns 6598
_refine_ls_number_restraints 0
_refine_ls_restrained_S_all 1.015
_refine_ls_R_factor_all 0.0667
_refine_ls_R_factor_gt 0.0516
_refine_ls_shift/su_max 0.002
_refine_ls_shift/su_mean 0.000
_refine_ls_structure_factor_coef Fsqd
_refine_ls_weighting_details 'calc w=1/[\s^2^(Fo^2^)+(0.0708P)^2^+0.9852P] where P=(Fo^2^+2Fc^2^)/3'
_refine_ls_weighting_scheme calc
_refine_ls_wR_factor_gt 0.1253
_refine_ls_wR_factor_ref 0.1332
_reflns_number_gt 5284
_reflns_number_total 6598
_reflns_threshold_expression >2sigma(I)
_cod_data_source_file ic200444e_si_002_29.cif
_cod_data_source_block mxyl120
_cod_database_code 4325624

loop_
_symmetry_equiv_pos_as_xyz
'x, y, z'
'-x, -y, -z'

loop_
_atom_site_label
_atom_site_type_symbol
_atom_site_fract_x
_atom_site_fract_y
_atom_site_fract_z
_atom_site_U_iso_or_equiv
_atom_site_adp_type
_atom_site_occupancy
_atom_site_symmetry_multiplicity
_atom_site_calc_flag
_atom_site_refinement_flags
Cu1 Cu 0.0000 0.0000 0.0000 0.01938(14) Uani 1 2 d S
O1 O 0.1671(2) 0.1351(2) 0.04206(17) 0.0362(6) Uani 1 1 d .
C1 C 0.3557(4) 0.2651(3) 0.0339(3) 0.0369(8) Uani 1 1 d .
F1 F 0.279(2) 0.339(2) 0.0081(13) 0.057(4) Uani 0.50 1 d P
F2 F 0.430(2) 0.2993(17) 0.1412(18) 0.052(4) Uani 0.50 1 d P
F3 F 0.4368(15) 0.279(2) -0.016(2) 0.035(3) Uani 0.50 1 d P
F1A F 0.2721(19) 0.319(2) 0.0051(18) 0.073(6) Uani 0.50 1 d P
F2A F 0.408(2) 0.2958(18) 0.133(2) 0.076(6) Uani 0.50 1 d P
F3A F 0.4713(15) 0.284(2) -0.007(3) 0.037(3) Uani 0.50 1 d P
C2 C 0.2682(3) 0.1471(3) 0.0065(2) 0.0311(7) Uani 1 1 d .
C3 C 0.3101(3) 0.0703(3) -0.0508(3) 0.0298(7) Uani 1 1 d .
H3A H 0.377(4) 0.089(3) -0.074(3) 0.030(9) Uiso 1 1 d .
C4 C 0.2423(3) -0.0393(3) -0.0739(3) 0.0308(7) Uani 1 1 d .
C5 C 0.2917(4) -0.1164(3) -0.1427(3) 0.0437(9) Uani 1 1 d .
F4 F 0.3193(3) -0.1964(2) -0.0967(3) 0.0729(8) Uani 1 1 d .
F5 F 0.1887(3) -0.1620(2) -0.2334(2) 0.0630(7) Uani 1 1 d .
F6 F 0.4055(2) -0.07266(18) -0.1641(2) 0.0600(7) Uani 1 1 d .
O2 O 0.1436(2) -0.0845(2) -0.04602(19) 0.0356(6) Uani 1 1 d .
Cu2 Cu 0.5000 0.5000 0.5000 0.02440(15) Uani 1 2 d S
O3 O 0.6567(2) 0.43796(16) 0.49916(16) 0.0259(5) Uani 1 1 d .
C6 C 0.8172(4) 0.3654(3) 0.4412(3) 0.0337(8) Uani 1 1 d .
F7 F 0.9109(2) 0.3998(2) 0.53658(18) 0.0562(7) Uani 1 1 d .
F8 F 0.8869(2) 0.36899(17) 0.37139(18) 0.0446(5) Uani 1 1 d .
F9 F 0.7553(2) 0.26257(16) 0.43063(18) 0.0449(5) Uani 1 1 d .
C7 C 0.7082(3) 0.4308(2) 0.4259(3) 0.0276(7) Uani 1 1 d .
C8 C 0.6776(4) 0.4726(3) 0.3363(3) 0.0335(8) Uani 1 1 d .
H8A H 0.718(4) 0.456(3) 0.290(3) 0.048(12) Uiso 1 1 d .
C9 C 0.5808(4) 0.5342(2) 0.3197(3) 0.0302(7) Uani 1 1 d .
C10 C 0.5561(5) 0.5788(3) 0.2198(3) 0.0433(9) Uani 1 1 d .
F10 F 0.4135(7) 0.5679(6) 0.1743(5) 0.0309(14) Uani 0.50 1 d P
F11 F 0.607(3) 0.538(2) 0.1561(19) 0.083(6) Uani 0.50 1 d P
F12 F 0.6106(10) 0.6868(9) 0.2438(11) 0.049(2) Uani 0.50 1 d P
F10A F 0.586(2) 0.5237(17) 0.1391(16) 0.042(3) Uani 0.50 1 d P
F11A F 0.4274(18) 0.5748(16) 0.1779(13) 0.144(6) Uani 0.50 1 d P
F12A F 0.6249(19) 0.6742(12) 0.2415(12) 0.132(7) Uani 0.50 1 d P
O4 O 0.5119(2) 0.56047(16) 0.37713(17) 0.0274(5) Uani 1 1 d .
O01 O 0.0372(2) -0.01514(16) 0.14821(16) 0.0221(4) Uani 1 1 d .
N1 N 0.1522(2) -0.03376(19) 0.20414(19) 0.0208(5) Uani 1 1 d .
C01 C 0.1562(3) -0.1450(2) 0.2197(2) 0.0235(6) Uani 1 1 d .
C02 C 0.0685(4) -0.1688(3) 0.2913(3) 0.0348(8) Uani 1 1 d .
H02A H -0.018(5) -0.169(3) 0.259(3) 0.043(11) Uiso 1 1 d .
H02B H 0.104(4) -0.118(3) 0.353(3) 0.034(10) Uiso 1 1 d .
H02C H 0.066(4) -0.238(3) 0.304(3) 0.035(10) Uiso 1 1 d .
C03 C 0.0956(4) -0.2267(3) 0.1152(3) 0.0282(7) Uani 1 1 d .
H03A H -0.003(4) -0.229(3) 0.082(3) 0.033(9) Uiso 1 1 d .
H03B H 0.100(3) -0.298(3) 0.127(3) 0.023(8) Uiso 1 1 d .
H03C H 0.141(3) -0.211(3) 0.063(3) 0.026(9) Uiso 1 1 d .
C04 C 0.3172(3) -0.1257(2) 0.2739(2) 0.0257(7) Uani 1 1 d .
C05 C 0.3560(4) -0.1855(3) 0.3605(3) 0.0363(8) Uani 1 1 d .
H05A H 0.459(4) -0.171(3) 0.390(3) 0.043(11) Uiso 1 1 d .
H05B H 0.325(4) -0.258(3) 0.335(3) 0.039(10) Uiso 1 1 d .
H05C H 0.315(4) -0.165(3) 0.418(3) 0.037(10) Uiso 1 1 d .
C06 C 0.3981(4) -0.1415(3) 0.1961(3) 0.0299(7) Uani 1 1 d .
H06A H 0.492(4) -0.118(3) 0.234(3) 0.030(9) Uiso 1 1 d .
H06B H 0.374(3) -0.103(3) 0.141(3) 0.025(9) Uiso 1 1 d .
H06C H 0.375(4) -0.220(3) 0.161(3) 0.034(10) Uiso 1 1 d .
N2 N 0.3575(3) -0.0067(2) 0.3209(2) 0.0266(6) Uani 1 1 d .
O02 O 0.4766(2) 0.04112(18) 0.38910(18) 0.0361(6) Uani 1 1 d .
C07 C 0.2613(3) 0.0422(2) 0.2736(2) 0.0232(6) Uani 1 1 d .
C08 C 0.2730(3) 0.1549(2) 0.2978(2) 0.0239(6) Uani 1 1 d .
C09 C 0.3859(3) 0.2373(2) 0.3714(3) 0.0274(7) Uani 1 1 d .
H09A H 0.470(4) 0.231(3) 0.413(3) 0.036(10) Uiso 1 1 d .
N4 N 0.2285(3) 0.31218(19) 0.3016(2) 0.0239(5) Uani 1 1 d .
C041 C 0.1665(4) 0.4031(3) 0.2858(3) 0.0296(7) Uani 1 1 d .
H04A H 0.239(4) 0.462(3) 0.284(3) 0.034(9) Uiso 1 1 d .
H04B H 0.126(4) 0.424(3) 0.346(3) 0.034(9) Uiso 1 1 d .
C042 C 0.0476(4) 0.3797(3) 0.1842(3) 0.0288(7) Uani 1 1 d .
H04C H 0.074(3) 0.357(3) 0.127(3) 0.025(9) Uiso 1 1 d .
H04D H -0.024(4) 0.323(3) 0.183(3) 0.029(9) Uiso 1 1 d .
C043 C -0.0082(4) 0.4779(3) 0.1736(3) 0.0320(7) Uani 1 1 d .
H04E H 0.068(3) 0.538(3) 0.173(2) 0.024(8) Uiso 1 1 d .
H04F H -0.029(4) 0.501(3) 0.232(3) 0.044(11) Uiso 1 1 d .
C044 C -0.1340(4) 0.4598(3) 0.0776(3) 0.0414(9) Uani 1 1 d .
H04H H -0.170(4) 0.518(3) 0.075(3) 0.038(10) Uiso 1 1 d .
H04G H -0.212(5) 0.402(4) 0.080(3) 0.058(13) Uiso 1 1 d .
H04I H -0.117(5) 0.437(4) 0.014(4) 0.055(13) Uiso 1 1 d .
C010 C 0.1743(3) 0.2085(2) 0.2557(2) 0.0237(6) Uani 1 1 d .
H01A H 0.085(4) 0.182(3) 0.208(3) 0.027(9) Uiso 1 1 d .
N3 N 0.3587 0.3326 0.3740 0.027 Uani 1 1 d .
C1S C -0.1214 -0.2263 0.4978 0.044 Uani 0.50 1 d P
H1SA H -0.0388 -0.2395 0.5431 0.067 Uiso 0.50 1 d P
H1SB H -0.1973 -0.2408 0.5270 0.067 Uiso 0.50 1 d P
H1SC H -0.1481 -0.2727 0.4287 0.067 Uiso 0.50 1 d P
C2S C -0.0922 -0.1189 0.4898 0.031 Uani 0.50 1 d P
C3S C 0.0466 -0.0567 0.5348 0.034 Uani 0.50 1 d P
H3SA H 0.1164 -0.0854 0.5769 0.041 Uiso 0.50 1 d P
C4S C 0.0844 0.0472 0.5188 0.044 Uani 0.50 1 d P
C6S C -0.0167 0.0888 0.4578 0.070 Uani 0.50 1 d P
H6SA H 0.0094 0.1605 0.4468 0.084 Uiso 0.50 1 d P
C7S C -0.1555 0.0266 0.4128 0.045 Uani 0.50 1 d P
H7SA H -0.2253 0.0553 0.3707 0.054 Uiso 0.50 1 d P
C8S C -0.1933 -0.0773 0.4288 0.039 Uani 0.50 1 d P
H8SA H -0.2891 -0.1203 0.3977 0.046 Uiso 0.50 1 d P
C5S C 0.2371 0.1182 0.5642 0.061 Uani 0.50 1 d P
H5SA H 0.2415 0.1866 0.5446 0.091 Uiso 0.50 1 d P
H5SB H 0.2677 0.1296 0.6400 0.091 Uiso 0.50 1 d P
H5SC H 0.2974 0.0828 0.5364 0.091 Uiso 0.50 1 d P

loop_
_atom_site_aniso_label
_atom_site_aniso_U_11
_atom_site_aniso_U_22
_atom_site_aniso_U_33
_atom_site_aniso_U_23
_atom_site_aniso_U_13
_atom_site_aniso_U_12
Cu1 0.0184(2) 0.0142(2) 0.0203(3) -0.00051(19) 0.00303(19) 0.00026(18)
O1 0.0270(11) 0.0563(16) 0.0229(12) 0.0054(11) 0.0060(9) 0.0108(11)
C1 0.0337(18) 0.036(2) 0.036(2) 0.0008(16) 0.0064(17) 0.0094(16)
F1 0.058(7) 0.034(9) 0.079(8) 0.011(4) 0.010(4) 0.024(6)
F2 0.048(4) 0.061(9) 0.026(5) -0.011(5) -0.004(3) 0.005(6)
F3 0.013(6) 0.031(4) 0.057(6) 0.007(4) 0.015(7) -0.007(6)
F1A 0.033(5) 0.021(6) 0.163(13) 0.024(5) 0.027(5) 0.008(3)
F2A 0.090(11) 0.057(8) 0.038(8) -0.008(6) 0.007(7) -0.042(6)
F3A 0.010(6) 0.034(4) 0.060(6) -0.001(3) 0.012(6) -0.007(6)
C2 0.0242(15) 0.042(2) 0.0226(16) 0.0099(14) 0.0019(13) 0.0038(14)
C3 0.0234(15) 0.0329(18) 0.0326(18) 0.0079(14) 0.0105(14) 0.0034(13)
C4 0.0231(15) 0.0343(18) 0.0315(18) 0.0127(15) 0.0036(13) 0.0033(13)
C5 0.0349(19) 0.0297(19) 0.063(3) 0.0128(18) 0.0149(18) 0.0006(15)
F4 0.0636(16) 0.0407(14) 0.127(3) 0.0382(16) 0.0329(17) 0.0231(12)
F5 0.0595(15) 0.0524(15) 0.0585(16) -0.0127(12) 0.0118(13) 0.0033(12)
F6 0.0542(14) 0.0321(12) 0.099(2) 0.0020(12) 0.0478(14) 0.0005(10)
O2 0.0239(11) 0.0389(14) 0.0397(14) 0.0194(11) 0.0040(10) -0.0005(10)
Cu2 0.0272(3) 0.0188(3) 0.0242(3) 0.0001(2) 0.0070(2) 0.0047(2)
O3 0.0269(10) 0.0190(11) 0.0250(11) -0.0029(9) 0.0043(9) 0.0028(8)
C6 0.0350(17) 0.0293(18) 0.0371(19) 0.0027(15) 0.0138(15) 0.0092(14)
F7 0.0478(13) 0.0650(16) 0.0464(13) -0.0080(12) -0.0006(11) 0.0310(12)
F8 0.0473(12) 0.0375(12) 0.0614(14) 0.0106(10) 0.0324(11) 0.0178(10)
F9 0.0541(13) 0.0253(11) 0.0660(15) 0.0116(10) 0.0316(11) 0.0153(9)
C7 0.0283(15) 0.0165(15) 0.0310(17) -0.0064(13) 0.0091(14) 0.0001(12)
C8 0.0425(19) 0.0254(17) 0.036(2) 0.0024(15) 0.0207(16) 0.0082(14)
C9 0.0380(17) 0.0168(15) 0.0323(18) 0.0002(13) 0.0121(15) 0.0023(13)
C10 0.065(3) 0.034(2) 0.043(2) 0.0144(17) 0.027(2) 0.019(2)
F10 0.028(3) 0.046(3) 0.017(3) 0.012(2) -0.001(2) 0.013(2)
F11 0.151(17) 0.092(14) 0.061(11) 0.045(9) 0.070(11) 0.082(11)
F12 0.065(4) 0.019(4) 0.070(6) 0.020(4) 0.025(4) 0.016(4)
F10A 0.066(4) 0.038(4) 0.023(4) 0.004(3) 0.017(3) 0.018(3)
F11A 0.161(13) 0.228(17) 0.110(11) 0.096(11) 0.073(10) 0.109(12)
F12A 0.254(16) 0.043(7) 0.046(6) 0.017(5) 0.015(8) -0.034(8)
O4 0.0335(11) 0.0181(11) 0.0255(11) -0.0009(9) 0.0073(9) 0.0028(9)
O01 0.0213(10) 0.0195(10) 0.0217(10) 0.0021(8) 0.0040(8) 0.0032(8)
N1 0.0238(12) 0.0143(12) 0.0209(12) 0.0014(10) 0.0046(10) 0.0028(9)
C01 0.0274(15) 0.0152(14) 0.0244(15) 0.0024(12) 0.0055(12) 0.0031(11)
C02 0.038(2) 0.032(2) 0.040(2) 0.0127(17) 0.0177(17) 0.0086(16)
C03 0.0338(17) 0.0140(15) 0.0290(18) -0.0004(13) 0.0036(14) 0.0022(12)
C04 0.0291(15) 0.0166(15) 0.0251(16) 0.0009(12) 0.0028(13) 0.0037(12)
C05 0.042(2) 0.028(2) 0.035(2) 0.0111(16) 0.0030(17) 0.0093(16)
C06 0.0286(17) 0.0241(17) 0.0350(19) 0.0060(15) 0.0080(14) 0.0058(13)
N2 0.0281(13) 0.0170(13) 0.0254(14) -0.0005(10) -0.0001(11) 0.0017(10)
O02 0.0335(12) 0.0255(12) 0.0326(13) -0.0011(10) -0.0088(10) 0.0033(10)
C07 0.0260(14) 0.0176(14) 0.0200(15) -0.0010(12) 0.0029(12) 0.0028(11)
C08 0.0269(15) 0.0145(14) 0.0224(15) -0.0027(12) 0.0033(12) 0.0001(11)
C09 0.0282(16) 0.0190(15) 0.0260(16) -0.0013(12) -0.0007(13) 0.0044(12)
N4 0.0259(12) 0.0154(12) 0.0237(13) -0.0016(10) 0.0033(10) 0.0021(10)
C041 0.0318(16) 0.0165(15) 0.0345(19) -0.0004(13) 0.0049(14) 0.0060(13)
C042 0.0334(17) 0.0198(16) 0.0287(18) -0.0004(13) 0.0061(14) 0.0069(14)
C043 0.0402(19) 0.0209(17) 0.035(2) 0.0036(14) 0.0123(16) 0.0091(14)
C044 0.048(2) 0.033(2) 0.044(2) 0.0068(18) 0.0090(18) 0.0200(18)
C010 0.0259(15) 0.0173(14) 0.0231(15) -0.0019(12) 0.0058(13) 0.0024(12)
N3 0.028 0.018 0.024 -0.002 0.000 0.003
C1S 0.050 0.040 0.047 0.010 0.017 0.019
C2S 0.021 0.046 0.018 -0.002 0.005 0.005
C3S 0.017 0.045 0.024 -0.017 -0.007 0.011
C4S 0.059 0.033 0.038 0.001 0.023 0.004
C6S 0.104 0.041 0.067 -0.004 0.053 0.003
C7S 0.057 0.038 0.041 0.007 0.010 0.020
C8S 0.022 0.042 0.042 -0.001 0.001 0.006
C5S 0.053 0.046 0.069 -0.012 0.030 -0.014

loop_
_atom_type_symbol
_atom_type_description
_atom_type_scat_dispersion_real
_atom_type_scat_dispersion_imag
_atom_type_scat_source
C C 0.0033 0.0016 'International Tables Vol C Tables 4.2.6.8 and 6.1.1.4'
H H 0.0000 0.0000 'International Tables Vol C Tables 4.2.6.8 and 6.1.1.4'
N N 0.0061 0.0033 'International Tables Vol C Tables 4.2.6.8 and 6.1.1.4'
O O 0.0106 0.0060 'International Tables Vol C Tables 4.2.6.8 and 6.1.1.4'
F F 0.0171 0.0103 'International Tables Vol C Tables 4.2.6.8 and 6.1.1.4'
Cu Cu 0.3201 1.2651 'International Tables Vol C Tables 4.2.6.8 and 6.1.1.4'

loop_
_geom_angle_atom_site_label_1
_geom_angle_atom_site_label_2
_geom_angle_atom_site_label_3
_geom_angle
_geom_angle_site_symmetry_1
_geom_angle_site_symmetry_3
O01 Cu1 O01 180.0 . 2
O01 Cu1 O1 87.84(8) . 2
O01 Cu1 O1 92.16(8) 2 2
O01 Cu1 O1 92.15(8) . .
O01 Cu1 O1 87.85(8) 2 .
O1 Cu1 O1 180.0 2 .
O01 Cu1 O2 80.05(8) . 2
O01 Cu1 O2 99.95(8) 2 2
O1 Cu1 O2 84.71(9) 2 2
O1 Cu1 O2 95.29(9) . 2
O01 Cu1 O2 99.95(8) . .
O01 Cu1 O2 80.05(8) 2 .
O1 Cu1 O2 95.29(9) 2 .
O1 Cu1 O2 84.71(9) . .
O2 Cu1 O2 180.0 2 .
C2 O1 Cu1 126.3(2) . .
F3 C1 F1A 105.2(17) . .
F3 C1 F2A 116.4(15) . .
F1A C1 F2A 106.9(15) . .
F3 C1 F2 109.3(14) . .
F1A C1 F2 111.9(13) . .
F2A C1 F2 7.4(17) . .
F3 C1 F1 101.4(15) . .
F1A C1 F1 8.4(18) . .
F2A C1 F1 102.5(13) . .
F2 C1 F1 106.8(11) . .
F3 C1 F3A 10(2) . .
F1A C1 F3A 112.6(15) . .
F2A C1 F3A 106.4(16) . .
F2 C1 F3A 99.2(15) . .
F1 C1 F3A 107.8(15) . .
F3 C1 C2 112.5(14) . .
F1A C1 C2 106.7(11) . .
F2A C1 C2 108.6(11) . .
F2 C1 C2 111.2(10) . .
F1 C1 C2 115.1(9) . .
F3A C1 C2 115.4(12) . .
O1 C2 C3 128.9(3) . .
O1 C2 C1 113.0(3) . .
C3 C2 C1 118.1(3) . .
C2 C3 C4 122.0(3) . .
O2 C4 C3 128.6(3) . .
O2 C4 C5 113.7(3) . .
C3 C4 C5 117.7(3) . .
F6 C5 F5 108.5(4) . .
F6 C5 F4 106.8(3) . .
F5 C5 F4 106.3(3) . .
F6 C5 C4 115.0(3) . .
F5 C5 C4 109.3(3) . .
F4 C5 C4 110.5(4) . .
C4 O2 Cu1 122.3(2) . .
O3 Cu2 O3 179.999(2) 2_666 .
O3 Cu2 O4 92.07(9) 2_666 2_666
O3 Cu2 O4 87.93(9) . 2_666
O3 Cu2 O4 87.93(9) 2_666 .
O3 Cu2 O4 92.07(9) . .
O4 Cu2 O4 180.0 2_666 .
O3 Cu2 N3 95.63(6) 2_666 .
O3 Cu2 N3 84.37(6) . .
O4 Cu2 N3 93.25(6) 2_666 .
O4 Cu2 N3 86.76(6) . .
O3 Cu2 N3 84.37(6) 2_666 2_666
O3 Cu2 N3 95.63(6) . 2_666
O4 Cu2 N3 86.75(6) 2_666 2_666
O4 Cu2 N3 93.25(6) . 2_666
N3 Cu2 N3 180.0 . 2_666
C7 O3 Cu2 124.4(2) . .
F7 C6 F9 107.6(3) . .
F7 C6 F8 107.7(3) . .
F9 C6 F8 106.8(3) . .
F7 C6 C7 111.1(3) . .
F9 C6 C7 110.3(3) . .
F8 C6 C7 113.1(3) . .
O3 C7 C8 128.5(3) . .
O3 C7 C6 112.3(3) . .
C8 C7 C6 119.2(3) . .
O3 C7 Cu2 34.38(14) . .
C8 C7 Cu2 94.3(2) . .
C6 C7 Cu2 146.2(2) . .
C7 C8 C9 121.3(3) . .
C7 C8 Cu2 60.49(19) . .
C9 C8 Cu2 61.04(19) . .
O4 C9 C8 128.3(3) . .
O4 C9 C10 114.1(3) . .
C8 C9 C10 117.6(3) . .
O4 C9 Cu2 35.05(15) . .
C8 C9 Cu2 93.7(2) . .
C10 C9 Cu2 148.4(3) . .
F11 C10 F12A 100.7(14) . .
F11 C10 F11A 112.2(14) . .
F12A C10 F11A 108.0(12) . .
F11 C10 F10A 11.1(16) . .
F12A C10 F10A 108.8(12) . .
F11A C10 F10A 101.9(12) . .
F11 C10 F12 108.3(13) . .
F12A C10 F12 9.7(11) . .
F11A C10 F12 99.1(10) . .
F10A C10 F12 115.4(11) . .
F11 C10 F10 111.4(11) . .
F12A C10 F10 111.4(9) . .
F11A C10 F10 3.5(11) . .
F10A C10 F10 100.9(9) . .
F12 C10 F10 102.6(5) . .
F11 C10 C9 113.1(14) . .
F12A C10 C9 109.8(8) . .
F11A C10 C9 112.3(8) . .
F10A C10 C9 115.5(11) . .
F12 C10 C9 110.9(6) . .
F10 C10 C9 110.0(4) . .
C9 O4 Cu2 123.7(2) . .
N1 O01 Cu1 124.07(17) . .
O01 N1 C07 124.4(2) . .
O01 N1 C01 121.1(2) . .
C07 N1 C01 112.2(2) . .
N1 C01 C03 110.9(2) . .
N1 C01 C02 105.8(3) . .
C03 C01 C02 110.6(3) . .
N1 C01 C04 99.9(2) . .
C03 C01 C04 114.9(3) . .
C02 C01 C04 113.9(3) . .
N2 C04 C05 109.6(3) . .
N2 C04 C06 106.3(3) . .
C05 C04 C06 111.2(3) . .
N2 C04 C01 100.2(2) . .
C05 C04 C01 115.0(3) . .
C06 C04 C01 113.5(3) . .
O02 N2 C07 125.4(3) . .
O02 N2 C04 122.0(2) . .
C07 N2 C04 112.2(2) . .
N1 C07 N2 108.1(3) . .
N1 C07 C08 126.5(3) . .
N2 C07 C08 125.3(3) . .
C010 C08 C09 104.3(3) . .
C010 C08 C07 127.6(3) . .
C09 C08 C07 128.1(3) . .
N3 C09 C08 111.2(3) . .
C010 N4 N3 112.7(2) . .
C010 N4 C041 128.9(3) . .
N3 N4 C041 118.4(2) . .
N4 C041 C042 113.9(3) . .
C041 C042 C043 110.3(3) . .
C044 C043 C042 114.1(3) . .
N4 C010 C08 107.0(3) . .
C09 N3 N4 104.80(17) . .
C09 N3 Cu2 125.87(13) . .
N4 N3 Cu2 128.81(10) . .
C2S C1S C6S 33.9 . 2_556
C4S C2S C6S 85.8 2_556 2_556
C4S C2S C3S 69.1 2_556 .
C6S C2S C3S 19.0 2_556 .
C4S C2S C8S 51.6 2_556 .
C6S C2S C8S 137.3 2_556 .
C3S C2S C8S 120.0 . .
C4S C2S C1S 173.1 2_556 .
C6S C2S C1S 100.8 2_556 .
C3S C2S C1S 117.7 . .
C8S C2S C1S 121.8 . .
C4S C2S C5S 76.1 2_556 2_556
C6S C2S C5S 158.7 2_556 2_556
C3S C2S C5S 145.2 . 2_556
C8S C2S C5S 26.5 . 2_556
C1S C2S C5S 97.0 . 2_556
C6S C3S C7S 116.2 2_556 2_556
C6S C3S C4S 81.3 2_556 2_556
C7S C3S C4S 154.9 2_556 2_556
C6S C3S C2S 44.8 2_556 .
C7S C3S C2S 161.0 2_556 .
C4S C3S C2S 40.0 2_556 .
C6S C3S C4S 157.3 2_556 .
C7S C3S C4S 77.9 2_556 .
C4S C3S C4S 80.4 2_556 .
C2S C3S C4S 120.0 . .
C6S C3S C8S 155.5 2_556 2_556
C7S C3S C8S 44.5 2_556 2_556
C4S C3S C8S 112.9 2_556 2_556
C2S C3S C8S 152.9 . 2_556
C4S C3S C8S 33.4 . 2_556
C2S C4S C8S 85.8 2_556 2_556
C2S C4S C3S 70.9 2_556 2_556
C8S C4S C3S 154.9 2_556 2_556
C2S C4S C3S 168.1 2_556 .
C8S C4S C3S 102.2 2_556 .
C3S C4S C3S 99.6 2_556 .
C2S C4S C6S 51.6 2_556 .
C8S C4S C6S 137.3 2_556 .
C3S C4S C6S 21.0 2_556 .
C3S C4S C6S 120.0 . .
C2S C4S C5S 67.2 2_556 .
C8S C4S C5S 21.5 2_556 .
C3S C4S C5S 138.1 2_556 .
C3S C4S C5S 122.1 . .
C6S C4S C5S 117.9 . .
C2S C4S C7S 144.3 2_556 2_556
C8S C4S C7S 59.5 2_556 2_556
C3S C4S C7S 140.8 2_556 2_556
C3S C4S C7S 42.6 . 2_556
C6S C4S C7S 161.8 . 2_556
C5S C4S C7S 79.9 . 2_556
C2S C4S C4S 120.7 2_556 2_556
C8S C4S C4S 149.5 2_556 2_556
C3S C4S C4S 50.2 2_556 2_556
C3S C4S C4S 49.4 . 2_556
C6S C4S C4S 70.8 . 2_556
C5S C4S C4S 171.0 . 2_556
C7S C4S C4S 91.3 2_556 2_556
C2S C4S C6S 162.1 2_556 2_556
C8S C4S C6S 106.0 2_556 2_556
C3S C4S C6S 94.8 2_556 2_556
C3S C4S C6S 6.0 . 2_556
C6S C4S C6S 115.5 . 2_556
C5S C4S C6S 126.6 . 2_556
C7S C4S C6S 46.7 2_556 2_556
C4S C4S C6S 44.7 2_556 2_556
C3S C6S C2S 116.2 2_556 2_556
C3S C6S C4S 77.7 2_556 .
C2S C6S C4S 42.7 2_556 .
C3S C6S C7S 44.8 2_556 .
C2S C6S C7S 161.0 2_556 .
C4S C6S C7S 120.0 . .
C3S C6S C4S 16.7 2_556 2_556
C2S C6S C4S 106.0 2_556 2_556
C4S C6S C4S 64.5 . 2_556
C7S C6S C4S 55.6 . 2_556
C3S C6S C1S 152.3 2_556 2_556
C2S C6S C1S 45.3 2_556 2_556
C4S C6S C1S 88.0 . 2_556
C7S C6S C1S 150.9 . 2_556
C4S C6S C1S 149.8 2_556 2_556
C3S C7S C8S 102.1 2_556 .
C3S C7S C6S 19.0 2_556 .
C8S C7S C6S 120.0 . .
C3S C7S C4S 59.5 2_556 2_556
C8S C7S C4S 42.6 . 2_556
C6S C7S C4S 77.6 . 2_556
C3S C7S C5S 108.4 2_556 2_556
C8S C7S C5S 8.5 . 2_556
C6S C7S C5S 126.8 . 2_556
C4S C7S C5S 49.2 2_556 2_556
C5S C8S C4S 121.1 2_556 2_556
C5S C8S C2S 82.7 2_556 .
C4S C8S C2S 42.7 2_556 .
C5S C8S C7S 153.3 2_556 .
C4S C8S C7S 77.8 2_556 .
C2S C8S C7S 120.0 . .
C5S C8S C3S 158.5 2_556 2_556
C4S C8S C3S 44.5 2_556 2_556
C2S C8S C3S 86.8 . 2_556
C7S C8S C3S 33.4 . 2_556
C8S C5S C2S 70.8 2_556 2_556
C8S C5S C4S 37.5 2_556 .
C2S C5S C4S 36.6 2_556 .
C8S C5S C7S 18.2 2_556 2_556
C2S C5S C7S 86.7 2_556 2_556
C4S C5S C7S 50.9 . 2_556

loop_
_geom_bond_atom_site_label_1
_geom_bond_atom_site_label_2
_geom_bond_distance
_geom_bond_site_symmetry_2
Cu1 O01 1.977(2) .
Cu1 O01 1.977(2) 2
Cu1 O1 2.057(2) 2
Cu1 O1 2.057(2) .
Cu1 O2 2.164(3) 2
Cu1 O2 2.164(3) .
O1 C2 1.244(4) .
C1 F3 1.20(3) .
C1 F1A 1.24(2) .
C1 F2A 1.26(2) .
C1 F2 1.39(2) .
C1 F1 1.39(2) .
C1 F3A 1.43(2) .
C1 C2 1.535(5) .
C2 C3 1.375(5) .
C3 C4 1.392(5) .
C4 O2 1.237(4) .
C4 C5 1.513(5) .
C5 F6 1.311(4) .
C5 F5 1.328(5) .
C5 F4 1.329(5) .
Cu2 O3 1.934(2) 2_666
Cu2 O3 1.934(2) .
Cu2 O4 1.961(2) 2_666
Cu2 O4 1.961(2) .
Cu2 N3 2.4293 .
Cu2 N3 2.4294 2_666
O3 C7 1.240(4) .
C6 F7 1.318(4) .
C6 F9 1.320(4) .
C6 F8 1.326(4) .
C6 C7 1.523(5) .
C7 C8 1.383(5) .
C8 C9 1.386(5) .
C9 O4 1.236(4) .
C9 C10 1.524(5) .
C10 F11 1.22(3) .
C10 F12A 1.236(16) .
C10 F11A 1.267(16) .
C10 F10A 1.35(2) .
C10 F12 1.348(12) .
C10 F10 1.383(9) .
O01 N1 1.301(3) .
N1 C07 1.333(4) .
N1 C01 1.497(4) .
C01 C03 1.510(4) .
C01 C02 1.510(5) .
C01 C04 1.552(4) .
C04 N2 1.498(4) .
C04 C05 1.509(5) .
C04 C06 1.516(5) .
N2 O02 1.268(3) .
N2 C07 1.346(4) .
C07 C08 1.420(4) .
C08 C010 1.386(4) .
C08 C09 1.411(4) .
C09 N3 1.319(3) .
N4 C010 1.321(4) .
N4 N3 1.360(2) .
N4 C041 1.465(4) .
C041 C042 1.499(4) .
C042 C043 1.509(5) .
C043 C044 1.500(5) .
C1S C2S 1.3910 .
C1S C6S 1.9224 2_556
C2S C4S 0.9450 2_556
C2S C6S 1.0916 2_556
C2S C3S 1.3900 .
C2S C8S 1.3900 .
C2S C5S 1.4602 2_556
C3S C6S 0.5042 2_556
C3S C7S 1.0917 2_556
C3S C4S 1.3739 2_556
C3S C4S 1.3900 .
C3S C8S 1.9397 2_556
C4S C2S 0.9450 2_556
C4S C8S 1.0916 2_556
C4S C3S 1.3740 2_556
C4S C6S 1.3900 .
C4S C5S 1.5373 .
C4S C7S 1.5764 2_556
C4S C4S 1.7835 2_556
C4S C6S 1.8654 2_556
C6S C3S 0.5042 2_556
C6S C2S 1.0916 2_556
C6S C7S 1.3900 .
C6S C4S 1.8654 2_556
C6S C1S 1.9224 2_556
C7S C3S 1.0916 2_556
C7S C8S 1.3900 .
C7S C4S 1.5764 2_556
C7S C5S 1.9988 2_556
C8S C5S 0.6570 2_556
C8S C4S 1.0916 2_556
C8S C3S 1.9397 2_556
C5S C8S 0.6570 2_556
C5S C2S 1.4602 2_556
C5S C7S 1.9988 2_556
